data_7110444
loop_
_publ_author_name
'M\"uller, Achim'
'Fedin, Vladimir P.'
'Kuhlmann, Christoph'
'B\"ogge, Hartmut'
'Schmidtmann, Marc'

_publ_section_title
;
 A hydrogen-bonded cluster with &#x2018;onion-type&#x2019; structure,
 encapsulated and induced by a spherical cluster shell: [(H2O)n&#x2282;
 MoVI72MoV60O372(HCO2)30(H2O)72]42&#x2212;
;
_journal_issue 10
_journal_name_full 'Chemical Communications'
_journal_page_first 927
_journal_paper_doi 10.1039/a809856e
_journal_year 1999
_chemical_formula_sum 'C60 H872 Mo132 N42 Na30 O814'
_chemical_formula_weight 28565.78
_chemical_name_systematic ?
_space_group_IT_number 148
_symmetry_cell_setting hexagonal
_symmetry_space_group_name_Hall '-R 3'
_symmetry_space_group_name_H-M 'R -3 :H'
_atom_sites_solution_hydrogens geom
_atom_sites_solution_primary direct
_atom_sites_solution_secondary difmap
_audit_creation_method SHELXL
_cell_angle_alpha 90.00
_cell_angle_beta 90.00
_cell_angle_gamma 120.00
_cell_formula_units_Z 3
_cell_length_a 32.4214(10)
_cell_length_b 32.4214(10)
_cell_length_c 73.249(3)
_cell_measurement_reflns_used 8192
_cell_measurement_temperature 183(2)
_cell_measurement_theta_max 25.01
_cell_measurement_theta_min 0.78
_cell_volume 66680(4)
_computing_cell_refinement 'Bruker AXS SAINT'
_computing_data_collection 'Bruker AXS SMART'
_computing_data_reduction 'Bruker AXS SAINT'
_computing_molecular_graphics 'Crystal Impact: DIAMOND; Bruker AXS: SHELXTL'
_computing_publication_material 'SHELXL-97 (Sheldrick, 1997)'
_computing_structure_refinement 'SHELXL-93 (Sheldrick, 1993)'
_computing_structure_solution 'SHELXS-97 (Sheldrick, 1997)'
_diffrn_ambient_temperature 183(2)
_diffrn_measurement_device 'Bruker AXS SMART'
_diffrn_measurement_method omega-scan
_diffrn_radiation_monochromator graphite
_diffrn_radiation_source 'fine-focus sealed tube'
_diffrn_radiation_type MoK\a
_diffrn_radiation_wavelength 0.71073
_diffrn_reflns_av_R_equivalents 0.1066
_diffrn_reflns_av_sigmaI/netI 0.1316
_diffrn_reflns_limit_h_max 30
_diffrn_reflns_limit_h_min -38
_diffrn_reflns_limit_k_max 38
_diffrn_reflns_limit_k_min -38
_diffrn_reflns_limit_l_max 84
_diffrn_reflns_limit_l_min -87
_diffrn_reflns_number 115045
_diffrn_reflns_theta_max 25.01
_diffrn_reflns_theta_min 0.78
_diffrn_standards_decay_% 0
_exptl_absorpt_coefficient_mu 1.93
_exptl_absorpt_correction_T_max 0.4900
_exptl_absorpt_correction_T_min 0.3036
_exptl_absorpt_correction_type multi-scan
_exptl_crystal_colour brown
_exptl_crystal_density_diffrn 2.134
_exptl_crystal_description rhombohedral
_exptl_crystal_F_000 41736.0
_exptl_crystal_size_max 0.25
_exptl_crystal_size_mid 0.20
_exptl_crystal_size_min 0.15
_refine_diff_density_max 2.629
_refine_diff_density_min -1.367
_refine_diff_density_rms 0.276
_refine_ls_extinction_method none
_refine_ls_goodness_of_fit_all 0.992
_refine_ls_goodness_of_fit_obs 1.132
_refine_ls_matrix_type full
_refine_ls_number_parameters 1188
_refine_ls_number_reflns 25930
_refine_ls_number_restraints 0
_refine_ls_restrained_S_all 1.058
_refine_ls_restrained_S_obs 1.132
_refine_ls_R_factor_all 0.1720
_refine_ls_R_factor_obs 0.0784
_refine_ls_shift/esd_max 0.279
_refine_ls_shift/esd_mean 0.005
_refine_ls_structure_factor_coef Fsqd
_refine_ls_weighting_details 'w=1/[\s^2^(Fo^2^)+(0.1700P)^2^+0.0000P] where P=(Fo^2^+2Fc^2^)/3'
_refine_ls_weighting_scheme calc
_refine_ls_wR_factor_all 0.3061
_refine_ls_wR_factor_obs 0.2237
_reflns_number_observed 12308
_reflns_number_total 26137
_reflns_observed_criterion >2sigma(I)
_cod_data_source_file 809856esup1.cif
_cod_data_source_block aball
_cod_depositor_comments
;
 Changing the _chemical_formula_sum data item value from
 'C60 H872 A30 M N43 O946' to 'C60 H872 Mo132 N42 Na30 O814'.

 Antanas Vaitkus,
 2017-01-09

The following automatic conversions were performed:

'_refine_ls_weighting_scheme' value 'calc
w=1/[\s^2^(Fo^2^)+(0.1700P)^2^+0.0000P] where P=(Fo^2^+2Fc^2^)/3' was
changed to 'calc'. New tag '_refine_ls_weighting_details' was
created. The value of the new tag was set to
'w=1/[\s^2^(Fo^2^)+(0.1700P)^2^+0.0000P] where P=(Fo^2^+2Fc^2^)/3'.

Automatic conversion script
Id: cif_fix_values 3143 2015-03-26 13:38:13Z robertas 
;
_cod_original_cell_volume 66679.9(39)
_cod_original_sg_symbol_H-M R-3
_cod_original_formula_sum 'H872 C60 MO132 N42 NA30 O814 '
_cod_database_code 7110444

loop_
_symmetry_equiv_pos_as_xyz
'x, y, z'
'-y, x-y, z'
'-x+y, -x, z'
'x+2/3, y+1/3, z+1/3'
'-y+2/3, x-y+1/3, z+1/3'
'-x+y+2/3, -x+1/3, z+1/3'
'x+1/3, y+2/3, z+2/3'
'-y+1/3, x-y+2/3, z+2/3'
'-x+y+1/3, -x+2/3, z+2/3'
'-x, -y, -z'
'y, -x+y, -z'
'x-y, x, -z'
'-x+2/3, -y+1/3, -z+1/3'
'y+2/3, -x+y+1/3, -z+1/3'
'x-y+2/3, x+1/3, -z+1/3'
'-x+1/3, -y+2/3, -z+2/3'
'y+1/3, -x+y+2/3, -z+2/3'
'x-y+1/3, x+2/3, -z+2/3'

loop_
_atom_site_aniso_label
_atom_site_aniso_U_11
_atom_site_aniso_U_22
_atom_site_aniso_U_33
_atom_site_aniso_U_23
_atom_site_aniso_U_13
_atom_site_aniso_U_12
Mo1 0.0438(9) 0.0396(9) 0.0298(8) -0.0022(7) -0.0010(7) 0.0213(8)
Mo2 0.0588(11) 0.0462(10) 0.0526(10) -0.0077(8) -0.0187(9) 0.0272(9)
Mo3 0.0544(11) 0.0430(10) 0.0488(10) -0.0036(8) -0.0139(8) 0.0247(9)
Mo4 0.0426(9) 0.0404(9) 0.0338(8) -0.0003(7) -0.0020(7) 0.0213(8)
Mo5 0.0498(10) 0.0400(9) 0.0532(10) -0.0046(8) -0.0135(8) 0.0221(8)
Mo6 0.0606(12) 0.0430(10) 0.0680(12) -0.0135(9) -0.0283(10) 0.0282(9)
Mo7 0.0444(9) 0.0423(9) 0.0362(8) -0.0052(7) -0.0042(7) 0.0211(8)
Mo8 0.0462(10) 0.0475(10) 0.0309(8) -0.0019(7) -0.0033(7) 0.0237(8)
Mo9 0.0456(10) 0.0426(9) 0.0343(8) 0.0029(7) 0.0014(7) 0.0223(8)
Mo10 0.0400(9) 0.0395(9) 0.0358(8) 0.0003(7) 0.0000(7) 0.0188(8)
Mo11 0.0393(9) 0.0394(9) 0.0400(9) 0.0000(7) -0.0010(7) 0.0200(8)
Mo12 0.0416(9) 0.0417(9) 0.0323(8) -0.0030(7) -0.0032(7) 0.0192(8)
Mo13 0.0602(11) 0.0768(13) 0.0364(9) -0.0128(9) -0.0109(8) 0.0453(10)
Mo14 0.0502(13) 0.063(2) 0.0323(10) -0.0042(10) -0.0036(9) 0.0328(12)
Mo15 0.0569(11) 0.0759(13) 0.0324(9) -0.0041(8) -0.0033(8) 0.0418(10)
Mo16 0.0493(10) 0.0507(10) 0.0316(8) -0.0012(7) -0.0020(7) 0.0267(8)
Mo17 0.0630(12) 0.0715(12) 0.0365(9) -0.0102(8) -0.0095(8) 0.0448(10)
Mo18 0.0441(9) 0.0421(9) 0.0348(8) -0.0046(7) -0.0034(7) 0.0211(8)
Mo19 0.0418(9) 0.0486(10) 0.0336(8) -0.0025(7) -0.0033(7) 0.0218(8)
Mo20 0.0434(9) 0.0449(10) 0.0368(9) 0.0012(7) 0.0016(7) 0.0217(8)
Mo21 0.0448(9) 0.0446(9) 0.0309(8) 0.0013(7) 0.0002(7) 0.0201(8)
Mo22 0.0410(9) 0.0409(9) 0.0356(8) 0.0004(7) -0.0018(7) 0.0198(8)
O1 0.037(6) 0.041(7) 0.034(6) 0.001(5) 0.001(5) 0.023(6)
O2 0.046(7) 0.042(7) 0.031(6) -0.001(5) -0.003(5) 0.016(6)
O3 0.048(7) 0.032(6) 0.040(7) 0.004(5) 0.000(6) 0.019(6)
O4 0.046(7) 0.042(7) 0.042(7) 0.007(5) -0.007(6) 0.027(6)
O5 0.047(7) 0.035(7) 0.040(7) -0.008(5) -0.008(6) 0.018(6)
O6 0.036(6) 0.047(7) 0.025(5) 0.000(5) -0.002(5) 0.026(6)
O7 0.043(7) 0.041(7) 0.054(8) 0.006(6) 0.002(6) 0.015(6)
O8 0.058(8) 0.044(7) 0.048(7) -0.015(6) -0.016(6) 0.021(7)
O9 0.065(9) 0.050(8) 0.037(7) -0.002(6) -0.006(6) 0.028(7)
O10 0.062(9) 0.071(9) 0.036(7) 0.012(6) 0.007(6) 0.032(8)
O11 0.058(9) 0.065(9) 0.050(8) 0.008(7) 0.014(7) 0.030(7)
O12 0.073(9) 0.035(7) 0.036(7) 0.008(5) -0.004(6) 0.022(7)
O13 0.055(8) 0.042(7) 0.039(7) 0.002(6) -0.015(6) 0.021(6)
O14 0.062(9) 0.065(9) 0.059(8) -0.007(7) 0.007(7) 0.038(8)
O15 0.055(8) 0.071(9) 0.049(8) -0.008(7) 0.003(6) 0.030(7)
O16 0.051(8) 0.051(8) 0.068(9) 0.007(7) -0.019(7) 0.026(7)
O17 0.072(9) 0.062(9) 0.038(7) -0.014(6) -0.009(6) 0.042(8)
O18 0.055(8) 0.059(8) 0.042(7) 0.000(6) -0.010(6) 0.026(7)
O19 0.060(9) 0.085(10) 0.056(8) 0.001(8) 0.024(7) 0.036(8)
O20 0.053(8) 0.049(8) 0.049(7) -0.005(6) -0.011(6) 0.025(7)
O21 0.040(7) 0.051(8) 0.046(7) 0.004(6) 0.001(6) 0.027(6)
O22 0.078(10) 0.064(9) 0.033(7) 0.004(6) 0.008(6) 0.043(8)
O23 0.062(9) 0.056(8) 0.047(8) -0.004(6) 0.003(7) 0.026(7)
O24 0.049(8) 0.044(8) 0.073(9) -0.021(7) -0.020(7) 0.025(7)
O25 0.056(8) 0.060(9) 0.074(9) -0.018(7) -0.009(7) 0.035(7)
O26 0.065(9) 0.063(9) 0.042(7) 0.013(6) 0.010(7) 0.024(7)
O27 0.069(10) 0.076(10) 0.055(8) -0.006(7) 0.027(7) 0.026(8)
O28 0.049(8) 0.058(8) 0.066(9) -0.019(7) -0.027(7) 0.031(7)
O29 0.053(8) 0.042(7) 0.045(7) 0.004(6) 0.008(6) 0.018(6)
O30 0.064(9) 0.050(8) 0.055(8) 0.007(6) 0.019(7) 0.028(7)
O31 0.072(10) 0.054(9) 0.079(10) -0.016(8) 0.038(8) 0.005(8)
O32 0.073(9) 0.056(8) 0.029(6) -0.008(6) -0.006(6) 0.034(7)
O33 0.069(9) 0.049(8) 0.042(7) -0.004(6) -0.008(6) 0.038(7)
O34 0.050(8) 0.077(10) 0.042(7) -0.001(7) 0.002(6) 0.024(7)
O35 0.061(9) 0.115(13) 0.034(8) -0.005(8) -0.001(7) 0.049(9)
O36 0.053(8) 0.049(7) 0.021(6) 0.010(5) 0.000(5) 0.017(6)
O37 0.046(7) 0.061(8) 0.039(7) 0.015(6) -0.008(6) 0.023(7)
O38 0.073(10) 0.081(10) 0.043(8) 0.013(7) 0.019(7) 0.047(8)
O39 0.111(12) 0.057(9) 0.063(9) 0.023(7) 0.033(9) 0.058(9)
O40 0.039(7) 0.039(7) 0.045(7) 0.005(6) -0.003(6) 0.014(6)
O41 0.044(7) 0.049(8) 0.056(8) 0.021(6) 0.001(6) 0.023(6)
O42 0.074(9) 0.068(9) 0.031(7) 0.002(6) 0.010(6) 0.037(8)
O43 0.071(11) 0.077(10) 0.049(8) -0.021(8) -0.007(8) 0.022(9)
O44 0.072(9) 0.064(9) 0.042(7) 0.011(6) 0.014(7) 0.036(8)
O45 0.084(11) 0.103(12) 0.037(7) 0.013(7) 0.005(7) 0.065(10)
O46 0.047(8) 0.051(8) 0.052(8) -0.011(6) 0.002(6) 0.028(7)
O47 0.040(7) 0.046(7) 0.027(6) 0.001(5) -0.008(5) 0.019(6)
O48 0.055(8) 0.046(7) 0.028(6) -0.001(5) 0.000(5) 0.030(6)
O49 0.042(7) 0.042(7) 0.034(6) 0.002(5) 0.003(5) 0.017(6)
O50 0.040(7) 0.049(8) 0.054(8) -0.001(6) 0.002(6) 0.008(6)
O51 0.040(7) 0.033(6) 0.041(6) -0.012(5) -0.001(5) 0.018(6)
O52 0.068(9) 0.051(8) 0.044(7) 0.007(6) -0.003(6) 0.031(7)
O53 0.063(9) 0.096(11) 0.036(7) -0.013(7) -0.011(6) 0.045(9)
O54 0.052(8) 0.071(9) 0.049(7) -0.025(7) -0.012(6) 0.035(7)
O55 0.056(8) 0.052(8) 0.060(8) 0.009(7) 0.008(7) 0.023(7)
O56 0.070(10) 0.040(8) 0.082(10) 0.006(7) 0.005(8) 0.016(7)
O57 0.040(7) 0.070(9) 0.030(6) -0.006(6) -0.005(5) 0.024(7)
O58 0.048(8) 0.089(10) 0.042(7) 0.008(7) 0.006(6) 0.042(8)
O59 0.064(9) 0.059(9) 0.063(9) 0.006(7) -0.011(7) 0.031(8)
O60 0.063(9) 0.058(9) 0.054(8) 0.004(7) -0.002(7) 0.021(7)
O61 0.061(8) 0.080(9) 0.025(6) 0.001(6) -0.005(6) 0.040(8)
O62 0.053(8) 0.079(9) 0.034(7) 0.001(6) -0.002(6) 0.038(7)
O63 0.052(8) 0.050(8) 0.056(8) -0.019(6) -0.001(6) 0.023(7)
O64 0.072(10) 0.048(9) 0.089(11) 0.024(8) 0.010(8) 0.013(8)
O65 0.054(8) 0.071(9) 0.042(7) 0.002(6) -0.001(6) 0.039(7)
O66 0.071(9) 0.068(9) 0.032(7) 0.000(6) -0.004(6) 0.045(8)
O67 0.052(8) 0.052(8) 0.061(8) -0.010(7) -0.007(7) 0.023(7)
O68 0.053(8) 0.042(8) 0.063(8) -0.001(6) 0.004(7) 0.013(7)
O69 0.053(8) 0.070(9) 0.040(7) 0.005(6) -0.001(6) 0.031(7)
O70 0.055(8) 0.050(8) 0.034(6) -0.005(6) -0.002(6) 0.032(7)
O71 0.042(8) 0.061(9) 0.049(8) -0.009(7) -0.011(6) 0.013(7)
O72 0.064(9) 0.038(7) 0.064(9) -0.008(6) 0.006(7) 0.015(7)
O73 0.059(9) 0.055(8) 0.050(8) 0.000(6) -0.006(7) 0.021(7)
O74 0.087(11) 0.064(10) 0.055(9) 0.002(7) 0.045(8) 0.027(9)
O75 0.071(9) 0.059(9) 0.045(8) 0.007(7) -0.005(7) 0.025(8)
O76 0.077(11) 0.090(12) 0.054(9) 0.008(8) -0.025(8) 0.028(10)
O77 0.060(8) 0.054(8) 0.032(6) 0.003(6) -0.001(6) 0.033(7)
O78 0.068(8) 0.051(8) 0.024(6) -0.002(5) -0.007(6) 0.035(7)
O79 0.062(9) 0.050(8) 0.079(10) -0.003(7) -0.001(8) 0.024(7)
O80 0.056(9) 0.041(8) 0.098(11) 0.007(8) 0.013(8) 0.026(7)
O81 0.063(9) 0.055(8) 0.040(7) -0.001(6) -0.002(6) 0.012(7)
O82 0.096(12) 0.061(10) 0.042(8) -0.004(7) 0.013(8) 0.012(9)
O83 0.044(8) 0.052(8) 0.070(9) 0.001(7) -0.004(7) 0.020(7)
O84 0.037(8) 0.041(8) 0.119(13) 0.023(8) -0.002(8) 0.013(7)
C1 0.193(33) 0.092(21) 0.090(20) 0.032(17) 0.057(21) 0.103(23)
C2 0.039(13) 0.100(19) 0.047(13) -0.021(13) 0.002(11) -0.018(13)
C3 0.100(21) 0.038(14) 0.126(23) -0.031(14) 0.050(18) -0.002(13)
C4 0.084(19) 0.048(14) 0.105(20) 0.004(13) 0.024(15) 0.029(14)
C5 0.125(24) 0.062(16) 0.062(17) 0.005(14) 0.007(16) 0.002(16)

loop_
_atom_site_label
_atom_site_type_symbol
_atom_site_fract_x
_atom_site_fract_y
_atom_site_fract_z
_atom_site_U_iso_or_equiv
_atom_site_thermal_displace_type
_atom_site_occupancy
_atom_site_calc_flag
_atom_site_refinement_flags
Mo1 Mo 0.60123(5) 0.73925(5) 0.02789(2) 0.0375(4) Uani 1 d .
Mo2 Mo 0.68766(6) 0.82388(6) 0.05220(2) 0.0521(5) Uani 1 d .
Mo3 Mo 0.65154(6) 0.69080(6) 0.05235(2) 0.0486(4) Uani 1 d .
Mo4 Mo 0.53959(5) 0.62310(5) 0.02221(2) 0.0387(4) Uani 1 d .
Mo5 Mo 0.50638(6) 0.71357(6) 0.00311(2) 0.0478(4) Uani 1 d .
Mo6 Mo 0.59532(7) 0.83704(6) 0.02310(3) 0.0561(5) Uani 1 d .
Mo7 Mo 0.68022(6) 0.93547(6) 0.05349(2) 0.0412(4) Uani 1 d .
Mo8 Mo 0.73984(6) 0.77620(6) 0.08605(2) 0.0414(4) Uani 1 d .
Mo9 Mo 0.57830(6) 0.55780(6) 0.05373(2) 0.0407(4) Uani 1 d .
Mo10 Mo 0.42101(5) 0.58230(5) 0.00013(2) 0.0389(4) Uani 1 d .
Mo11 Mo 0.48328(5) 0.81569(5) 0.00009(2) 0.0394(4) Uani 1 d .
Mo12 Mo 0.64928(5) 1.09878(5) 0.13407(2) 0.0392(4) Uani 1 d .
Mo13 Mo 0.62669(6) 1.06743(7) 0.09078(2) 0.0529(5) Uani 1 d .
Mo14 Mo 0.55995(8) 1.11276(9) 0.12104(2) 0.0465(5) Uani 0.90 d P
Mo1D Mo 0.5436(5) 1.0871(6) 0.1231(2) 0.021(4) Uiso 0.10 d P
Mo15 Mo 0.60661(6) 1.12524(7) 0.17045(2) 0.0512(5) Uani 1 d .
Mo16 Mo 0.70561(6) 1.09173(6) 0.17044(2) 0.0431(4) Uani 1 d .
Mo17 Mo 0.71823(7) 1.05641(7) 0.12100(2) 0.0520(5) Uani 1 d .
Mo18 Mo 0.68951(6) 1.00456(6) 0.07397(2) 0.0406(4) Uani 1 d .
Mo19 Mo 0.51697(6) 1.06577(6) 0.07396(2) 0.0417(4) Uani 1 d .
Mo20 Mo 0.49471(6) 1.12735(6) 0.16042(2) 0.0419(4) Uani 1 d .
Mo21 Mo 0.65285(6) 1.10399(6) 0.21418(2) 0.0411(4) Uani 1 d .
Mo22 Mo 0.77241(5) 1.02740(5) 0.16061(2) 0.0395(4) Uani 1 d .
O1 O 0.5542(4) 0.7269(4) 0.05261(14) 0.036(3) Uani 1 d .
O2 O 0.6509(4) 0.7524(4) 0.04708(14) 0.042(3) Uani 1 d .
O3 O 0.5631(4) 0.7661(4) 0.01759(14) 0.040(3) Uani 1 d .
O4 O 0.5950(4) 0.6765(4) 0.03588(14) 0.041(3) Uani 1 d .
O5 O 0.5405(4) 0.6855(4) 0.01816(15) 0.042(3) Uani 1 d .
O6 O 0.6299(4) 0.8068(4) 0.03568(13) 0.033(3) Uani 1 d .
O7 O 0.6348(4) 0.7477(4) 0.0095(2) 0.049(3) Uani 1 d .
O8 O 0.6951(4) 0.8814(4) 0.0563(2) 0.052(3) Uani 1 d .
O9 O 0.7189(4) 0.8148(4) 0.07023(15) 0.051(3) Uani 1 d .
O10 O 0.6283(5) 0.7998(5) 0.0737(2) 0.057(3) Uani 1 d .
O11 O 0.7275(5) 0.8371(5) 0.0342(2) 0.058(4) Uani 1 d .
O12 O 0.6254(5) 0.6283(4) 0.05692(15) 0.050(3) Uani 1 d .
O13 O 0.6939(4) 0.7202(4) 0.07021(15) 0.046(3) Uani 1 d .
O14 O 0.6899(5) 0.6982(5) 0.0338(2) 0.060(4) Uani 1 d .
O15 O 0.5979(4) 0.6856(5) 0.0744(2) 0.059(4) Uani 1 d .
O16 O 0.4794(4) 0.5913(4) 0.0138(2) 0.056(3) Uani 1 d .
O17 O 0.5726(5) 0.6262(4) 0.0032(2) 0.053(3) Uani 1 d .
O18 O 0.5462(4) 0.5816(4) 0.0359(2) 0.053(3) Uani 1 d .
O19 O 0.5019(5) 0.6283(5) 0.0487(2) 0.067(4) Uani 1 d .
O20 O 0.4566(4) 0.6555(4) -0.0007(2) 0.050(3) Uani 1 d .
O21 O 0.4834(4) 0.7525(4) -0.00070(15) 0.044(3) Uani 1 d .
O22 O 0.5390(5) 0.7222(4) -0.0168(2) 0.055(3) Uani 1 d .
O23 O 0.4706(5) 0.7044(4) 0.0313(2) 0.057(3) Uani 1 d .
O24 O 0.5462(4) 0.8406(4) 0.0136(2) 0.054(3) Uani 1 d .
O25 O 0.6286(5) 0.8895(5) 0.0354(2) 0.061(4) Uani 1 d .
O26 O 0.6314(5) 0.8521(5) 0.0028(2) 0.060(4) Uani 1 d .
O27 O 0.5510(5) 0.8100(5) 0.0485(2) 0.071(4) Uani 1 d .
O28 O 0.6457(4) 0.9697(4) 0.0540(2) 0.056(3) Uani 1 d .
O29 O 0.7142(4) 0.9613(4) 0.0761(2) 0.049(3) Uani 1 d .
O30 O 0.7210(5) 0.9656(4) 0.0373(2) 0.056(3) Uani 1 d .
O31 O 0.6205(5) 0.8853(5) 0.0736(2) 0.080(5) Uani 1 d .
O32 O 0.7342(5) 0.7287(4) 0.10371(14) 0.052(3) Uani 1 d .
O33 O 0.7618(4) 0.8288(4) 0.1033(2) 0.049(3) Uani 1 d .
O34 O 0.7895(4) 0.7895(5) 0.0741(2) 0.060(4) Uani 1 d .
O35 O 0.6672(5) 0.7569(6) 0.0992(2) 0.068(4) Uani 1 d .
O36 O 0.6024(4) 0.5470(4) 0.07656(13) 0.044(3) Uani 1 d .
O37 O 0.5174(4) 0.4990(4) 0.0547(2) 0.050(3) Uani 1 d .
O38 O 0.6101(5) 0.5481(5) 0.0379(2) 0.062(4) Uani 1 d .
O39 O 0.5394(6) 0.5813(5) 0.0733(2) 0.070(4) Uani 1 d .
O40 O 0.3633(4) 0.5848(4) -0.00496(15) 0.043(3) Uani 1 d .
O41 O 0.3892(4) 0.5191(4) 0.0105(2) 0.049(3) Uani 1 d .
O42 O 0.4387(5) 0.5742(5) -0.02015(15) 0.057(4) Uani 1 d .
O43 O 0.4051(5) 0.6009(5) 0.0289(2) 0.072(4) Uani 1 d .
O44 O 0.5068(5) 0.8343(5) -0.0210(2) 0.059(4) Uani 1 d .
O45 O 0.4548(5) 0.7843(5) 0.0290(2) 0.066(4) Uani 1 d .
O46 O 0.6529(4) 1.1028(4) 0.1616(2) 0.049(3) Uani 1 d .
O47 O 0.5973(4) 1.1104(4) 0.14273(14) 0.039(3) Uani 1 d .
O48 O 0.6054(4) 1.0898(4) 0.11331(13) 0.041(3) Uani 1 d .
O49 O 0.6650(4) 1.0690(4) 0.11323(14) 0.041(3) Uani 1 d .
O50 O 0.5931(4) 1.0210(4) 0.1402(2) 0.054(3) Uani 1 d .
O51 O 0.6938(4) 1.0773(4) 0.14303(14) 0.038(3) Uani 1 d .
O52 O 0.6895(5) 1.1546(4) 0.1298(2) 0.054(3) Uani 1 d .
O53 O 0.5760(5) 1.0604(5) 0.0785(2) 0.063(4) Uani 1 d .
O54 O 0.6477(4) 1.0347(5) 0.0786(2) 0.056(3) Uani 1 d .
O55 O 0.6681(4) 1.1259(4) 0.0838(2) 0.057(3) Uani 1 d .
O56 O 0.5731(5) 0.9944(4) 0.1034(2) 0.069(4) Uani 1 d .
O57 O 0.5287(4) 1.0924(4) 0.10004(14) 0.048(3) Uani 1 d .
O58 O 0.5198(4) 1.1183(5) 0.1361(2) 0.056(4) Uani 1 d .
O59 O 0.5986(5) 1.1721(5) 0.1163(2) 0.062(4) Uani 1 d .
O60 O 0.5153(5) 1.0332(5) 0.1287(2) 0.063(4) Uani 1 d .
O61 O 0.5524(4) 1.1268(5) 0.17128(14) 0.053(3) Uani 1 d .
O62 O 0.6187(4) 1.1177(5) 0.19338(15) 0.053(3) Uani 1 d .
O63 O 0.6470(4) 1.1857(4) 0.1673(2) 0.054(3) Uani 1 d .
O64 O 0.5557(5) 1.0434(5) 0.1710(2) 0.077(4) Uani 1 d .
O65 O 0.7385(4) 1.0607(5) 0.1713(2) 0.052(3) Uani 1 d .
O66 O 0.6879(5) 1.0925(5) 0.19356(15) 0.052(3) Uani 1 d .
O67 O 0.7507(4) 1.1500(4) 0.1675(2) 0.057(3) Uani 1 d .
O68 O 0.6406(4) 1.0150(4) 0.1720(2) 0.057(3) Uani 1 d .
O69 O 0.7481(4) 1.0380(5) 0.1361(2) 0.054(3) Uani 1 d .
O70 O 0.7143(4) 1.0268(4) 0.09999(14) 0.044(3) Uani 1 d .
O71 O 0.7636(4) 1.1143(5) 0.1161(2) 0.056(3) Uani 1 d .
O72 O 0.6532(5) 0.9840(4) 0.1287(2) 0.060(4) Uani 1 d .
O73 O 0.7340(5) 1.0517(4) 0.0630(2) 0.058(4) Uani 1 d .
O74 O 0.6289(5) 0.9450(5) 0.0912(2) 0.074(4) Uani 1 d .
O75 O 0.5466(5) 1.1187(5) 0.0630(2) 0.062(4) Uani 1 d .
O76 O 0.4841(6) 0.9969(6) 0.0914(2) 0.080(5) Uani 1 d .
O77 O 0.7721(4) 1.0050(4) 0.18498(14) 0.046(3) Uani 1 d .
O78 O 0.7810(4) 0.9782(4) 0.14825(14) 0.045(3) Uani 1 d .
O79 O 0.5203(5) 1.1858(5) 0.1584(2) 0.065(4) Uani 1 d .
O80 O 0.4680(5) 1.0465(5) 0.1615(2) 0.064(4) Uani 1 d .
O81 O 0.6953(5) 1.1604(5) 0.2181(2) 0.061(4) Uani 1 d .
O82 O 0.5975(6) 1.0288(5) 0.2053(2) 0.078(5) Uani 1 d .
O83 O 0.8268(4) 1.0767(4) 0.1596(2) 0.057(3) Uani 1 d .
O84 O 0.6949(4) 0.9658(5) 0.1614(2) 0.069(4) Uani 1 d .
C1 C 0.5197(12) 0.5579(10) 0.0877(4) 0.111(11) Uani 1 d .
C2 C 0.3648(8) 0.5802(9) 0.0358(3) 0.085(9) Uani 1 d .
C3 C 0.6069(9) 0.9007(8) 0.0872(4) 0.104(10) Uani 1 d .
C4 C 0.4258(9) 1.0161(8) 0.1668(3) 0.080(7) Uani 1 d .
C5 C 0.5734(10) 0.9950(9) 0.2172(3) 0.103(10) Uani 1 d .
O85 O 0.4881(8) 1.2538(8) 0.1561(3) 0.146(8) Uiso 1 d .
O86 O 0.5635(9) 0.6366(9) 0.1281(3) 0.160(9) Uiso 1 d .
O87 O 0.8706(11) 1.1336(11) 0.1254(4) 0.211(12) Uiso 1 d .
O88 O 0.5485(15) 1.0285(15) 0.0206(5) 0.281(18) Uiso 1 d .
O89 O 0.6152(11) 0.8352(11) 0.1296(4) 0.204(12) Uiso 1 d .
O90 O 0.4253(10) 0.4632(10) 0.0017(4) 0.183(11) Uiso 1 d .
O91 O 0.7202(13) 0.6161(13) 0.0294(5) 0.242(15) Uiso 1 d .
O92 O 0.4659(16) 0.9028(16) 0.1738(6) 0.313(21) Uiso 1 d .
O93 O 0.6667 1.3333 0.2230(11) 0.318(37) Uiso 1 d S
O94 O 0.8007(20) 0.7124(19) 0.0430(7) 0.372(27) Uiso 1 d .
O95 O 0.8311(14) 1.1765(14) 0.1428(5) 0.272(17) Uiso 1 d .
O96 O 0.6571(17) 1.2444(17) 0.2086(6) 0.323(22) Uiso 1 d .
O97 O 0.3333 0.6667 0.0475(7) 0.214(22) Uiso 1 d S
O98 O 0.4116(14) 0.6914(14) 0.0796(6) 0.275(18) Uiso 1 d .
O99 O 0.7406(16) 0.9064(16) 0.0025(6) 0.309(21) Uiso 1 d .
O100 O 0.5851(16) 1.2199(16) 0.0493(6) 0.302(20) Uiso 1 d .
O101 O 0.8552(16) 1.1029(17) 0.2052(6) 0.319(21) Uiso 1 d .
O102 O 0.4722(14) 0.9131(14) 0.0467(5) 0.269(17) Uiso 1 d .
O103 O 0.4680(17) 0.6616(16) -0.0498(6) 0.312(21) Uiso 1 d .
O104 O 0.3867(13) 0.5336(13) 0.0827(5) 0.106(12) Uiso 0.50 d P
O105 O 0.4895(24) 0.8031(23) 0.0748(9) 0.223(27) Uiso 0.50 d P
O106 O 0.3462(15) 0.8695(15) 0.1830(6) 0.130(14) Uiso 0.50 d P
O107 O 0.5373(19) 0.8871(19) 0.1704(7) 0.171(19) Uiso 0.50 d P
O108 O 0.4040(17) 0.5424(16) 0.1223(6) 0.143(16) Uiso 0.50 d P
O109 O 0.4500(16) 0.5655(15) 0.1367(6) 0.134(15) Uiso 0.50 d P
O110 O 0.4403(17) 0.6312(17) 0.1000(6) 0.150(17) Uiso 0.50 d P
O111 O 0.4888(20) 0.8333(20) 0.2186(8) 0.184(21) Uiso 0.50 d P
O112 O 0.5221(18) 0.7443(19) 0.1155(7) 0.165(19) Uiso 0.50 d P
O113 O 0.4804(23) 0.7698(24) 0.1043(9) 0.223(27) Uiso 0.50 d P
O114 O 0.6252(30) 1.2516(29) 0.1485(12) 0.296(39) Uiso 0.50 d P
O115 O 0.6231(20) 1.2677(20) 0.1741(8) 0.183(21) Uiso 0.50 d P
O116 O 0.8681(29) 0.9083(29) 0.0692(12) 0.279(36) Uiso 0.50 d P
O117 O 0.8527(26) 0.9079(26) 0.0930(10) 0.252(32) Uiso 0.50 d P
O118 O 0.3259(22) 0.7038(21) -0.0002(8) 0.199(24) Uiso 0.50 d P
O119 O 0.7464(14) 1.2604(14) 0.1941(5) 0.118(13) Uiso 0.50 d P
O120 O 0.8625(38) 1.0001(38) 0.1303(14) 0.358(51) Uiso 0.50 d P
O121 O 0.8384(15) 0.9765(15) 0.0962(6) 0.126(14) Uiso 0.50 d P
O122 O 0.7863(23) 0.9865(23) 0.1093(9) 0.218(26) Uiso 0.50 d P
O123 O 0.6695(22) 0.6406(22) -0.0120(8) 0.205(25) Uiso 0.50 d P
O124 O 0.6543(29) 0.7041(29) -0.0150(11) 0.271(35) Uiso 0.50 d P
O125 O 0.6489(22) 0.6307(21) 0.0978(8) 0.202(24) Uiso 0.50 d P
O126 O 0.6666(22) 0.5723(22) 0.1061(8) 0.205(24) Uiso 0.50 d P
O127 O 0.4400(25) 0.7676(25) 0.1809(9) 0.232(29) Uiso 0.50 d P
O128 O 0.8232(40) 0.9346(39) 0.0510(15) 0.386(58) Uiso 0.50 d P
O129 O 0.7204(22) 0.8882(22) 0.0944(8) 0.202(24) Uiso 0.50 d P
O130 O 0.9013(23) 0.8259(23) 0.0851(9) 0.216(26) Uiso 0.50 d P
O131 O 0.8990(42) 1.1650(42) 0.2479(16) 0.406(62) Uiso 0.50 d P

loop_
_atom_type_symbol
_atom_type_description
_atom_type_scat_dispersion_real
_atom_type_scat_dispersion_imag
_atom_type_scat_source
O O 0.0106 0.0060 'International Tables Vol C Tables 4.2.6.8 and 6.1.1.4'
H H 0.0000 0.0000 'International Tables Vol C Tables 4.2.6.8 and 6.1.1.4'
Mo Mo -1.6832 0.6857 'International Tables Vol C Tables 4.2.6.8 and 6.1.1.4'
C C 0.0033 0.0016 'International Tables Vol C Tables 4.2.6.8 and 6.1.1.4'

loop_
_geom_angle_atom_site_label_1
_geom_angle_atom_site_label_2
_geom_angle_atom_site_label_3
_geom_angle
_geom_angle_site_symmetry_1
_geom_angle_site_symmetry_3
O7 Mo1 O3 96.9(5) . .
O7 Mo1 O6 98.3(5) . .
O3 Mo1 O6 71.1(4) . .
O7 Mo1 O5 97.6(5) . .
O3 Mo1 O5 71.9(4) . .
O6 Mo1 O5 141.1(4) . .
O7 Mo1 O2 98.2(5) . .
O3 Mo1 O2 141.2(4) . .
O6 Mo1 O2 71.5(4) . .
O5 Mo1 O2 140.1(4) . .
O7 Mo1 O4 97.3(5) . .
O3 Mo1 O4 141.2(4) . .
O6 Mo1 O4 141.2(4) . .
O5 Mo1 O4 70.5(4) . .
O2 Mo1 O4 71.3(4) . .
O7 Mo1 O1 178.9(4) . .
O3 Mo1 O1 82.5(4) . .
O6 Mo1 O1 82.4(4) . .
O5 Mo1 O1 81.3(4) . .
O2 Mo1 O1 82.9(4) . .
O4 Mo1 O1 82.6(4) . .
O11 Mo2 O9 100.8(6) . .
O11 Mo2 O8 100.0(6) . .
O9 Mo2 O8 105.0(5) . .
O11 Mo2 O2 94.7(5) . .
O9 Mo2 O2 90.4(5) . .
O8 Mo2 O2 156.2(5) . .
O11 Mo2 O6 94.9(5) . .
O9 Mo2 O6 155.5(5) . .
O8 Mo2 O6 90.5(5) . .
O2 Mo2 O6 69.5(4) . .
O11 Mo2 O10 173.3(5) . .
O9 Mo2 O10 83.4(5) . .
O8 Mo2 O10 83.8(5) . .
O2 Mo2 O10 80.0(5) . .
O6 Mo2 O10 79.4(4) . .
O14 Mo3 O13 100.8(6) . .
O14 Mo3 O12 101.4(6) . .
O13 Mo3 O12 105.6(5) . .
O14 Mo3 O2 94.1(5) . .
O13 Mo3 O2 89.8(5) . .
O12 Mo3 O2 155.4(5) . .
O14 Mo3 O4 93.9(5) . .
O13 Mo3 O4 156.2(5) . .
O12 Mo3 O4 89.5(5) . .
O2 Mo3 O4 70.3(4) . .
O14 Mo3 O15 173.2(5) . .
O13 Mo3 O15 82.9(5) . .
O12 Mo3 O15 82.8(5) . .
O2 Mo3 O15 80.2(5) . .
O4 Mo3 O15 80.8(4) . .
O17 Mo4 O18 101.2(6) . .
O17 Mo4 O16 102.6(6) . .
O18 Mo4 O16 105.4(5) . .
O17 Mo4 O5 97.1(5) . .
O18 Mo4 O5 153.0(5) . .
O16 Mo4 O5 89.6(5) . .
O17 Mo4 O4 95.2(5) . .
O18 Mo4 O4 88.8(5) . .
O16 Mo4 O4 154.3(5) . .
O5 Mo4 O4 69.8(4) . .
O17 Mo4 O19 173.2(6) . .
O18 Mo4 O19 81.5(5) . .
O16 Mo4 O19 82.5(6) . .
O5 Mo4 O19 78.3(5) . .
O4 Mo4 O19 78.5(5) . .
O22 Mo5 O21 101.0(5) . .
O22 Mo5 O20 101.2(6) . .
O21 Mo5 O20 104.3(5) . .
O22 Mo5 O3 94.6(5) . .
O21 Mo5 O3 90.6(5) . .
O20 Mo5 O3 155.6(5) . .
O22 Mo5 O5 95.9(5) . .
O21 Mo5 O5 154.4(5) . .
O20 Mo5 O5 91.1(5) . .
O3 Mo5 O5 68.8(4) . .
O22 Mo5 O23 173.8(5) . .
O21 Mo5 O23 82.5(5) . .
O20 Mo5 O23 82.7(5) . .
O3 Mo5 O23 80.2(4) . .
O5 Mo5 O23 79.2(5) . .
O25 Mo6 O24 105.9(6) . .
O25 Mo6 O26 99.2(6) . .
O24 Mo6 O26 98.0(6) . .
O25 Mo6 O3 157.6(5) . .
O24 Mo6 O3 91.4(5) . .
O26 Mo6 O3 92.2(5) . .
O25 Mo6 O6 90.9(5) . .
O24 Mo6 O6 157.6(5) . .
O26 Mo6 O6 93.7(5) . .
O3 Mo6 O6 69.0(4) . .
O25 Mo6 O27 85.2(6) . .
O24 Mo6 O27 86.0(6) . .
O26 Mo6 O27 172.9(6) . .
O3 Mo6 O27 81.8(5) . .
O6 Mo6 O27 80.6(5) . .
O30 Mo7 O29 103.9(6) . .
O30 Mo7 O28 101.3(6) . .
O29 Mo7 O28 95.9(5) . .
O30 Mo7 O8 96.6(6) . .
O29 Mo7 O8 87.6(5) . .
O28 Mo7 O8 160.4(5) . .
O30 Mo7 O25 94.9(6) . .
O29 Mo7 O25 160.3(5) . .
O28 Mo7 O25 86.2(5) . .
O8 Mo7 O25 84.3(5) . .
O30 Mo7 O31 172.7(5) . .
O29 Mo7 O31 81.8(5) . .
O28 Mo7 O31 82.5(6) . .
O8 Mo7 O31 78.9(5) . .
O25 Mo7 O31 79.1(5) . .
O30 Mo7 Mo18 100.9(4) . .
O29 Mo7 Mo18 48.2(4) . .
O28 Mo7 Mo18 48.7(3) . .
O8 Mo7 Mo18 135.1(3) . .
O25 Mo7 Mo18 134.2(3) . .
O31 Mo7 Mo18 86.3(3) . .
O34 Mo8 O32 104.3(6) . .
O34 Mo8 O33 103.1(6) . .
O32 Mo8 O33 96.3(5) . .
O34 Mo8 O13 96.4(6) . .
O32 Mo8 O13 86.3(5) . .
O33 Mo8 O13 158.9(5) . .
O34 Mo8 O9 96.6(6) . .
O32 Mo8 O9 158.0(5) . .
O33 Mo8 O9 85.4(5) . .
O13 Mo8 O9 84.5(4) . .
O34 Mo8 O35 173.3(5) . .
O32 Mo8 O35 80.2(5) . .
O33 Mo8 O35 81.0(5) . .
O13 Mo8 O35 78.8(5) . .
O9 Mo8 O35 78.4(5) . .
O34 Mo8 Mo21 100.9(4) . 14_455
O32 Mo8 Mo21 48.5(3) . 14_455
O33 Mo8 Mo21 49.3(3) . 14_455
O13 Mo8 Mo21 134.3(3) . 14_455
O9 Mo8 Mo21 134.0(3) . 14_455
O35 Mo8 Mo21 85.8(3) . 14_455
O38 Mo9 O37 105.1(6) . .
O38 Mo9 O36 102.6(6) . .
O37 Mo9 O36 95.3(5) . .
O38 Mo9 O12 95.9(6) . .
O37 Mo9 O12 157.6(5) . .
O36 Mo9 O12 87.7(5) . .
O38 Mo9 O18 96.0(6) . .
O37 Mo9 O18 86.3(5) . .
O36 Mo9 O18 160.1(5) . .
O12 Mo9 O18 83.6(5) . .
O38 Mo9 O39 171.9(6) . .
O37 Mo9 O39 81.0(5) . .
O36 Mo9 O39 81.9(5) . .
O12 Mo9 O39 77.5(5) . .
O18 Mo9 O39 78.7(5) . .
O38 Mo9 Mo19 101.2(4) . 3_565
O37 Mo9 Mo19 48.7(3) . 3_565
O36 Mo9 Mo19 48.1(3) . 3_565
O12 Mo9 Mo19 135.1(3) . 3_565
O18 Mo9 Mo19 134.5(4) . 3_565
O39 Mo9 Mo19 86.9(3) . 3_565
O42 Mo10 O41 103.3(6) . .
O42 Mo10 O40 104.4(6) . .
O41 Mo10 O40 95.9(5) . .
O42 Mo10 O16 95.3(6) . .
O41 Mo10 O16 85.7(5) . .
O40 Mo10 O16 159.2(5) . .
O42 Mo10 O20 96.7(6) . .
O41 Mo10 O20 158.5(5) . .
O40 Mo10 O20 86.8(5) . .
O16 Mo10 O20 84.4(5) . .
O42 Mo10 O43 173.4(6) . .
O41 Mo10 O43 81.2(5) . .
O40 Mo10 O43 79.6(5) . .
O16 Mo10 O43 80.1(5) . .
O20 Mo10 O43 78.3(5) . .
O42 Mo10 Mo11 101.5(5) . 3_565
O41 Mo10 Mo11 48.8(3) . 3_565
O40 Mo10 Mo11 48.5(3) . 3_565
O16 Mo10 Mo11 133.9(4) . 3_565
O20 Mo10 Mo11 134.6(3) . 3_565
O43 Mo10 Mo11 85.1(4) . 3_565
O44 Mo11 O40 102.5(6) . 2_665
O44 Mo11 O41 104.3(6) . 2_665
O40 Mo11 O41 95.1(5) 2_665 2_665
O44 Mo11 O24 96.8(6) . .
O40 Mo11 O24 159.6(5) 2_665 .
O41 Mo11 O24 86.4(5) 2_665 .
O44 Mo11 O21 96.1(5) . .
O40 Mo11 O21 86.8(5) 2_665 .
O41 Mo11 O21 158.6(5) 2_665 .
O24 Mo11 O21 84.7(5) . .
O44 Mo11 O45 173.4(6) . .
O40 Mo11 O45 79.8(5) 2_665 .
O41 Mo11 O45 81.6(5) 2_665 .
O24 Mo11 O45 80.3(5) . .
O21 Mo11 O45 77.8(5) . .
O44 Mo11 Mo10 100.7(4) . 2_665
O40 Mo11 Mo10 48.5(3) 2_665 2_665
O41 Mo11 Mo10 47.9(3) 2_665 2_665
O24 Mo11 Mo10 133.7(3) . 2_665
O21 Mo11 Mo10 134.6(3) . 2_665
O45 Mo11 Mo10 85.5(3) . 2_665
O52 Mo12 O48 97.4(5) . .
O52 Mo12 O51 97.6(5) . .
O48 Mo12 O51 141.5(4) . .
O52 Mo12 O47 97.6(5) . .
O48 Mo12 O47 70.4(4) . .
O51 Mo12 O47 141.5(4) . .
O52 Mo12 O49 97.6(5) . .
O48 Mo12 O49 71.7(4) . .
O51 Mo12 O49 71.3(4) . .
O47 Mo12 O49 140.6(4) . .
O52 Mo12 O46 97.6(5) . .
O48 Mo12 O46 141.4(5) . .
O51 Mo12 O46 70.5(4) . .
O47 Mo12 O46 72.5(4) . .
O49 Mo12 O46 140.4(5) . .
O52 Mo12 O50 179.7(6) . .
O48 Mo12 O50 82.8(4) . .
O51 Mo12 O50 82.4(4) . .
O47 Mo12 O50 82.2(4) . .
O49 Mo12 O50 82.7(4) . .
O46 Mo12 O50 82.1(5) . .
O54 Mo13 O55 100.7(6) . .
O54 Mo13 O53 106.1(6) . .
O55 Mo13 O53 98.6(6) . .
O54 Mo13 O49 90.5(5) . .
O55 Mo13 O49 94.6(5) . .
O53 Mo13 O49 156.4(5) . .
O54 Mo13 O48 156.6(5) . .
O55 Mo13 O48 93.5(5) . .
O53 Mo13 O48 89.9(5) . .
O49 Mo13 O48 69.8(4) . .
O54 Mo13 O56 84.5(6) . .
O55 Mo13 O56 173.2(6) . .
O53 Mo13 O56 84.1(6) . .
O49 Mo13 O56 80.9(5) . .
O48 Mo13 O56 80.1(5) . .
Mo1D Mo14 O59 179.0(14) . .
Mo1D Mo14 O57 78.8(12) . .
O59 Mo14 O57 101.6(6) . .
Mo1D Mo14 O58 80.9(13) . .
O59 Mo14 O58 99.9(6) . .
O57 Mo14 O58 105.2(5) . .
Mo1D Mo14 O47 84.4(12) . .
O59 Mo14 O47 94.9(5) . .
O57 Mo14 O47 155.0(5) . .
O58 Mo14 O47 90.0(5) . .
Mo1D Mo14 O48 83.5(12) . .
O59 Mo14 O48 95.6(6) . .
O57 Mo14 O48 90.3(5) . .
O58 Mo14 O48 155.3(5) . .
O47 Mo14 O48 69.4(4) . .
Mo1D Mo14 O60 5.3(12) . .
O59 Mo14 O60 173.8(6) . .
O57 Mo14 O60 82.7(5) . .
O58 Mo14 O60 83.1(6) . .
O47 Mo14 O60 79.6(5) . .
O48 Mo14 O60 79.9(5) . .
Mo14 Mo1D O60 172.2(17) . .
Mo14 Mo1D O57 77.1(12) . .
O60 Mo1D O57 108.6(10) . .
Mo14 Mo1D O58 75.3(12) . .
O60 Mo1D O58 107.9(11) . .
O57 Mo1D O58 103.2(9) . .
Mo14 Mo1D O47 74.8(12) . .
O60 Mo1D O47 98.1(9) . .
O57 Mo1D O47 146.4(10) . .
O58 Mo1D O47 87.0(8) . .
Mo14 Mo1D O48 75.7(12) . .
O60 Mo1D O48 98.8(9) . .
O57 Mo1D O48 88.4(8) . .
O58 Mo1D O48 145.3(10) . .
O47 Mo1D O48 67.2(6) . .
Mo14 Mo1D O59 0.7(10) . .
O60 Mo1D O59 171.6(10) . .
O57 Mo1D O59 77.4(7) . .
O58 Mo1D O59 75.8(7) . .
O47 Mo1D O59 74.3(6) . .
O48 Mo1D O59 75.1(6) . .
O63 Mo15 O62 100.7(6) . .
O63 Mo15 O61 99.7(6) . .
O62 Mo15 O61 105.1(5) . .
O63 Mo15 O46 95.0(5) . .
O62 Mo15 O46 90.0(5) . .
O61 Mo15 O46 156.5(5) . .
O63 Mo15 O47 94.2(5) . .
O62 Mo15 O47 156.1(5) . .
O61 Mo15 O47 90.5(5) . .
O46 Mo15 O47 70.1(4) . .
O63 Mo15 O64 172.9(5) . .
O62 Mo15 O64 84.6(6) . .
O61 Mo15 O64 83.3(6) . .
O46 Mo15 O64 80.2(5) . .
O47 Mo15 O64 79.3(5) . .
O67 Mo16 O66 101.9(6) . .
O67 Mo16 O65 101.7(6) . .
O66 Mo16 O65 105.0(5) . .
O67 Mo16 O46 95.4(5) . .
O66 Mo16 O46 89.7(5) . .
O65 Mo16 O46 154.4(5) . .
O67 Mo16 O51 94.8(5) . .
O66 Mo16 O51 154.5(5) . .
O65 Mo16 O51 90.1(5) . .
O46 Mo16 O51 69.5(4) . .
O67 Mo16 O68 173.8(5) . .
O66 Mo16 O68 81.0(5) . .
O65 Mo16 O68 82.7(5) . .
O46 Mo16 O68 79.1(5) . .
O51 Mo16 O68 80.6(4) . .
O71 Mo17 O69 100.5(6) . .
O71 Mo17 O70 101.3(6) . .
O69 Mo17 O70 105.1(5) . .
O71 Mo17 O49 94.0(5) . .
O69 Mo17 O49 155.1(5) . .
O70 Mo17 O49 91.5(5) . .
O71 Mo17 O51 93.6(5) . .
O69 Mo17 O51 89.3(5) . .
O70 Mo17 O51 156.8(5) . .
O49 Mo17 O51 69.5(4) . .
O71 Mo17 O72 173.3(6) . .
O69 Mo17 O72 83.0(5) . .
O70 Mo17 O72 83.1(5) . .
O49 Mo17 O72 80.7(5) . .
O51 Mo17 O72 80.7(4) . .
O73 Mo18 O29 102.6(6) . .
O73 Mo18 O28 102.3(6) . .
O29 Mo18 O28 94.8(5) . .
O73 Mo18 O70 96.6(5) . .
O29 Mo18 O70 87.1(5) . .
O28 Mo18 O70 160.0(5) . .
O73 Mo18 O54 96.6(6) . .
O29 Mo18 O54 160.0(5) . .
O28 Mo18 O54 86.4(5) . .
O70 Mo18 O54 85.2(4) . .
O73 Mo18 O74 174.4(6) . .
O29 Mo18 O74 80.7(5) . .
O28 Mo18 O74 81.8(6) . .
O70 Mo18 O74 78.9(5) . .
O54 Mo18 O74 79.7(5) . .
O73 Mo18 Mo7 100.7(4) . .
O29 Mo18 Mo7 47.9(3) . .
O28 Mo18 Mo7 47.9(4) . .
O70 Mo18 Mo7 134.3(3) . .
O54 Mo18 Mo7 133.5(3) . .
O74 Mo18 Mo7 84.9(3) . .
O75 Mo19 O36 103.7(6) . 2_665
O75 Mo19 O37 104.3(6) . 2_665
O36 Mo19 O37 95.4(5) 2_665 2_665
O75 Mo19 O53 94.8(6) . .
O36 Mo19 O53 160.1(5) 2_665 .
O37 Mo19 O53 86.7(5) 2_665 .
O75 Mo19 O57 97.1(6) . .
O36 Mo19 O57 86.5(4) 2_665 .
O37 Mo19 O57 157.3(5) 2_665 .
O53 Mo19 O57 84.1(5) . .
O75 Mo19 O76 173.1(6) . .
O36 Mo19 O76 80.9(5) 2_665 .
O37 Mo19 O76 80.0(5) 2_665 .
O53 Mo19 O76 80.0(6) . .
O57 Mo19 O76 77.9(5) . .
O75 Mo19 Mo9 101.5(4) . 2_665
O36 Mo19 Mo9 48.6(3) 2_665 2_665
O37 Mo19 Mo9 48.3(3) 2_665 2_665
O53 Mo19 Mo9 134.6(4) . 2_665
O57 Mo19 Mo9 134.2(3) . 2_665
O76 Mo19 Mo9 85.4(4) . 2_665
O79 Mo20 O78 104.4(6) . 15
O79 Mo20 O77 102.4(6) . 15
O78 Mo20 O77 95.9(5) 15 15
O79 Mo20 O58 94.4(6) . .
O78 Mo20 O58 159.6(5) 15 .
O77 Mo20 O58 87.4(5) 15 .
O79 Mo20 O61 96.2(6) . .
O78 Mo20 O61 85.6(5) 15 .
O77 Mo20 O61 160.3(5) 15 .
O58 Mo20 O61 84.7(5) . .
O79 Mo20 O80 172.2(6) . .
O78 Mo20 O80 81.0(5) 15 .
O77 Mo20 O80 82.3(5) 15 .
O58 Mo20 O80 79.5(5) . .
O61 Mo20 O80 78.5(5) . .
O79 Mo20 Mo22 101.6(5) . 15
O78 Mo20 Mo22 49.2(3) 15 15
O77 Mo20 Mo22 47.9(3) 15 15
O58 Mo20 Mo22 134.6(3) . 15
O61 Mo20 Mo22 134.2(3) . 15
O80 Mo20 Mo22 86.1(3) . 15
O81 Mo21 O32 103.1(6) . 15
O81 Mo21 O33 103.9(6) . 15
O32 Mo21 O33 95.3(5) 15 15
O81 Mo21 O66 95.6(6) . .
O32 Mo21 O66 86.7(5) 15 .
O33 Mo21 O66 159.4(5) 15 .
O81 Mo21 O62 97.3(6) . .
O32 Mo21 O62 158.4(5) 15 .
O33 Mo21 O62 86.7(5) 15 .
O66 Mo21 O62 84.3(5) . .
O81 Mo21 O82 173.1(5) . .
O32 Mo21 O82 80.7(6) 15 .
O33 Mo21 O82 81.4(5) 15 .
O66 Mo21 O82 78.7(5) . .
O62 Mo21 O82 78.4(5) . .
O81 Mo21 Mo8 100.5(4) . 15
O32 Mo21 Mo8 48.4(3) 15 15
O33 Mo21 Mo8 48.4(3) 15 15
O66 Mo21 Mo8 134.6(3) . 15
O62 Mo21 Mo8 134.4(3) . 15
O82 Mo21 Mo8 86.4(3) . 15
O83 Mo22 O77 101.6(6) . .
O83 Mo22 O78 104.0(6) . .
O77 Mo22 O78 95.5(5) . .
O83 Mo22 O65 95.8(6) . .
O77 Mo22 O65 86.7(5) . .
O78 Mo22 O65 159.2(5) . .
O83 Mo22 O69 96.4(6) . .
O77 Mo22 O69 160.4(5) . .
O78 Mo22 O69 87.4(5) . .
O65 Mo22 O69 84.0(5) . .
O83 Mo22 O84 173.7(5) . .
O77 Mo22 O84 81.5(5) . .
O78 Mo22 O84 81.0(5) . .
O65 Mo22 O84 78.8(5) . .
O69 Mo22 O84 79.9(5) . .
O83 Mo22 Mo20 100.7(4) . 14_455
O77 Mo22 Mo20 48.5(3) . 14_455
O78 Mo22 Mo20 48.2(3) . 14_455
O65 Mo22 Mo20 134.3(3) . 14_455
O69 Mo22 Mo20 135.0(4) . 14_455
O84 Mo22 Mo20 85.5(3) . 14_455
Mo1 O2 Mo2 108.6(5) . .
Mo1 O2 Mo3 108.8(5) . .
Mo2 O2 Mo3 142.0(6) . .
Mo1 O3 Mo6 109.9(5) . .
Mo1 O3 Mo5 109.0(5) . .
Mo6 O3 Mo5 140.9(6) . .
Mo1 O4 Mo4 108.4(5) . .
Mo1 O4 Mo3 108.4(5) . .
Mo4 O4 Mo3 142.6(6) . .
Mo1 O5 Mo4 109.5(5) . .
Mo1 O5 Mo5 108.5(5) . .
Mo4 O5 Mo5 140.5(6) . .
Mo1 O6 Mo6 109.4(5) . .
Mo1 O6 Mo2 109.1(5) . .
Mo6 O6 Mo2 141.2(6) . .
Mo2 O8 Mo7 155.9(7) . .
Mo2 O9 Mo8 155.5(7) . .
Mo3 O12 Mo9 156.1(7) . .
Mo3 O13 Mo8 156.3(6) . .
Mo4 O16 Mo10 156.6(7) . .
Mo4 O18 Mo9 157.4(7) . .
Mo5 O20 Mo10 154.5(7) . .
Mo5 O21 Mo11 156.2(7) . .
Mo6 O24 Mo11 155.4(7) . .
Mo6 O25 Mo7 156.4(7) . .
Mo7 O28 Mo18 83.4(4) . .
Mo7 O29 Mo18 83.9(5) . .
C3 O31 Mo7 123.0(14) . .
Mo8 O32 Mo21 83.0(5) . 14_455
Mo8 O33 Mo21 82.4(4) . 14_455
C5 O35 Mo8 121.7(14) 14_455 .
Mo19 O36 Mo9 83.3(4) 3_565 .
Mo9 O37 Mo19 83.1(4) . 3_565
C1 O39 Mo9 121.3(14) . .
Mo11 O40 Mo10 83.0(4) 3_565 .
Mo10 O41 Mo11 83.2(4) . 3_565
C2 O43 Mo10 122.8(13) . .
C2 O45 Mo11 121.7(13) 2_665 .
Mo12 O46 Mo16 109.7(5) . .
Mo12 O46 Mo15 107.8(5) . .
Mo16 O46 Mo15 141.9(6) . .
Mo12 O47 Mo14 109.5(5) . .
Mo12 O47 Mo15 108.3(5) . .
Mo14 O47 Mo15 141.4(6) . .
Mo12 O47 Mo1D 109.9(6) . .
Mo14 O47 Mo1D 20.8(4) . .
Mo15 O47 Mo1D 139.3(7) . .
Mo12 O48 Mo14 109.1(5) . .
Mo12 O48 Mo13 108.7(5) . .
Mo14 O48 Mo13 141.7(5) . .
Mo12 O48 Mo1D 110.0(6) . .
Mo14 O48 Mo1D 20.8(4) . .
Mo13 O48 Mo1D 138.2(7) . .
Mo12 O49 Mo17 109.2(5) . .
Mo12 O49 Mo13 109.0(5) . .
Mo17 O49 Mo13 141.5(6) . .
Mo12 O51 Mo16 109.0(5) . .
Mo12 O51 Mo17 108.7(5) . .
Mo16 O51 Mo17 141.7(6) . .
Mo13 O53 Mo19 156.6(7) . .
Mo13 O54 Mo18 156.0(7) . .
Mo14 O57 Mo1D 24.1(5) . .
Mo14 O57 Mo19 156.0(7) . .
Mo1D O57 Mo19 147.3(9) . .
Mo14 O58 Mo1D 23.9(5) . .
Mo14 O58 Mo20 156.6(7) . .
Mo1D O58 Mo20 147.8(9) . .
Mo14 O59 Mo1D 0.3(4) . .
Mo1D O60 Mo14 2.5(6) . .
Mo15 O61 Mo20 155.1(6) . .
Mo15 O62 Mo21 155.9(7) . .
Mo16 O65 Mo22 155.5(7) . .
Mo16 O66 Mo21 156.5(7) . .
Mo17 O69 Mo22 157.8(7) . .
Mo17 O70 Mo18 154.0(7) . .
C3 O74 Mo18 125.0(13) . .
C1 O76 Mo19 120.3(14) 2_665 .
Mo22 O77 Mo20 83.7(4) . 14_455
Mo20 O78 Mo22 82.6(4) 14_455 .
C4 O80 Mo20 122.0(13) . .
C5 O82 Mo21 121.4(14) . .
C4 O84 Mo22 123.7(13) 14_455 .
O39 C1 O76 125.1(22) . 3_565
O43 C2 O45 124.7(20) . 3_565
O74 C3 O31 120.5(20) . .
O84 C4 O80 122.6(20) 15 .
O35 C5 O82 124.7(21) 15 .

loop_
_geom_bond_atom_site_label_1
_geom_bond_atom_site_label_2
_geom_bond_distance
_geom_bond_site_symmetry_2
Mo1 O7 1.665(12) .
Mo1 O3 1.983(11) .
Mo1 O6 1.987(11) .
Mo1 O5 1.998(11) .
Mo1 O2 2.016(11) .
Mo1 O4 2.026(10) .
Mo1 O1 2.271(10) .
Mo2 O11 1.740(12) .
Mo2 O9 1.777(12) .
Mo2 O8 1.781(12) .
Mo2 O2 2.042(11) .
Mo2 O6 2.059(10) .
Mo2 O10 2.299(12) .
Mo3 O14 1.775(12) .
Mo3 O13 1.789(11) .
Mo3 O12 1.795(11) .
Mo3 O2 2.044(11) .
Mo3 O4 2.046(11) .
Mo3 O15 2.320(12) .
Mo4 O17 1.729(12) .
Mo4 O18 1.775(12) .
Mo4 O16 1.800(12) .
Mo4 O5 2.030(11) .
Mo4 O4 2.029(11) .
Mo4 O19 2.343(12) .
Mo5 O22 1.740(12) .
Mo5 O21 1.779(11) .
Mo5 O20 1.786(12) .
Mo5 O3 2.068(11) .
Mo5 O5 2.068(11) .
Mo5 O23 2.312(12) .
Mo6 O25 1.741(13) .
Mo6 O24 1.795(12) .
Mo6 O26 1.804(12) .
Mo6 O3 2.035(11) .
Mo6 O6 2.042(10) .
Mo6 O27 2.243(12) .
Mo7 O30 1.678(12) .
Mo7 O29 1.930(12) .
Mo7 O28 1.931(12) .
Mo7 O8 2.048(12) .
Mo7 O25 2.071(13) .
Mo7 O31 2.326(13) .
Mo7 Mo18 2.586(2) .
Mo8 O34 1.687(12) .
Mo8 O32 1.948(12) .
Mo8 O33 1.949(11) .
Mo8 O13 2.038(11) .
Mo8 O9 2.054(12) .
Mo8 O35 2.321(13) .
Mo8 Mo21 2.585(2) 14_455
Mo9 O38 1.681(12) .
Mo9 O37 1.942(12) .
Mo9 O36 1.950(10) .
Mo9 O12 2.029(11) .
Mo9 O18 2.046(12) .
Mo9 O39 2.277(13) .
Mo9 Mo19 2.582(2) 3_565
Mo10 O42 1.659(11) .
Mo10 O41 1.930(11) .
Mo10 O40 1.948(11) .
Mo10 O16 2.029(11) .
Mo10 O20 2.055(12) .
Mo10 O43 2.319(13) .
Mo10 Mo11 2.582(2) 3_565
Mo11 O44 1.693(11) .
Mo11 O40 1.949(11) 2_665
Mo11 O41 1.957(11) 2_665
Mo11 O24 2.035(12) .
Mo11 O21 2.051(11) .
Mo11 O45 2.329(13) .
Mo11 Mo10 2.582(2) 2_665
Mo12 O52 1.648(12) .
Mo12 O48 2.002(11) .
Mo12 O51 2.002(11) .
Mo12 O47 2.005(11) .
Mo12 O49 2.005(11) .
Mo12 O46 2.020(12) .
Mo12 O50 2.300(12) .
Mo13 O54 1.763(12) .
Mo13 O55 1.764(12) .
Mo13 O53 1.785(12) .
Mo13 O49 2.047(11) .
Mo13 O48 2.056(10) .
Mo13 O56 2.317(13) .
Mo14 Mo1D 0.745(14) .
Mo14 O59 1.726(13) .
Mo14 O57 1.778(11) .
Mo14 O58 1.782(12) .
Mo14 O47 2.022(10) .
Mo14 O48 2.035(11) .
Mo14 O60 2.309(13) .
Mo1D O60 1.57(2) .
Mo1D O57 1.79(2) .
Mo1D O58 1.82(2) .
Mo1D O47 2.09(2) .
Mo1D O48 2.09(2) .
Mo1D O59 2.47(2) .
Mo15 O63 1.745(12) .
Mo15 O62 1.769(11) .
Mo15 O61 1.785(12) .
Mo15 O46 2.073(11) .
Mo15 O47 2.074(10) .
Mo15 O64 2.322(13) .
Mo16 O67 1.731(13) .
Mo16 O66 1.792(11) .
Mo16 O65 1.796(12) .
Mo16 O46 2.020(12) .
Mo16 O51 2.054(10) .
Mo16 O68 2.324(12) .
Mo17 O71 1.748(13) .
Mo17 O69 1.757(12) .
Mo17 O70 1.784(10) .
Mo17 O49 2.041(11) .
Mo17 O51 2.055(10) .
Mo17 O72 2.308(12) .
Mo18 O73 1.688(13) .
Mo18 O29 1.938(12) .
Mo18 O28 1.957(11) .
Mo18 O70 2.054(11) .
Mo18 O54 2.058(12) .
Mo18 O74 2.320(13) .
Mo19 O75 1.694(13) .
Mo19 O36 1.936(11) 2_665
Mo19 O37 1.953(11) 2_665
Mo19 O53 2.033(13) .
Mo19 O57 2.052(11) .
Mo19 O76 2.319(15) .
Mo19 Mo9 2.582(2) 2_665
Mo20 O79 1.652(13) .
Mo20 O78 1.941(10) 15
Mo20 O77 1.944(12) 15
Mo20 O58 2.041(12) .
Mo20 O61 2.040(12) .
Mo20 O80 2.316(13) .
Mo20 Mo22 2.582(2) 15
Mo21 O81 1.675(13) .
Mo21 O32 1.951(11) 15
Mo21 O33 1.977(11) 15
Mo21 O66 2.033(12) .
Mo21 O62 2.059(11) .
Mo21 O82 2.284(14) .
Mo21 Mo8 2.585(2) 15
Mo22 O83 1.689(12) .
Mo22 O77 1.926(11) .
Mo22 O78 1.972(11) .
Mo22 O65 2.043(12) .
Mo22 O69 2.060(11) .
Mo22 O84 2.301(12) .
Mo22 Mo20 2.582(2) 14_455
O31 C3 1.29(2) .
O32 Mo21 1.952(11) 14_455
O33 Mo21 1.977(11) 14_455
O35 C5 1.25(3) 14_455
O36 Mo19 1.936(11) 3_565
O37 Mo19 1.953(11) 3_565
O39 C1 1.27(3) .
O40 Mo11 1.949(11) 3_565
O41 Mo11 1.957(11) 3_565
O43 C2 1.24(2) .
O45 C2 1.24(2) 2_665
O74 C3 1.28(2) .
O76 C1 1.29(3) 2_665
O77 Mo20 1.944(11) 14_455
O78 Mo20 1.941(10) 14_455
O80 C4 1.28(3) .
O82 C5 1.31(3) .
O84 C4 1.28(3) 14_455
C1 O76 1.29(3) 3_565
C2 O45 1.24(2) 3_565
C4 O84 1.28(3) 15
C5 O35 1.25(3) 15
O106 O107 1.76(6) 15
O107 O106 1.76(6) 14_455
O108 O109 1.66(6) .
O116 O117 1.81(9) .
